data_7209179
loop_
_publ_author_name
'Galcera, Judit'
'Fri\<s\<ci\'c, Tomislav'
'Molins, Elies'
'Jones, William'

_publ_section_title
;
 Isostructurality in three-component crystals achieved by the combination
 of persistent hydrogen bonding motifs and solvent inclusion
;
_journal_issue 7
_journal_name_full CrystEngComm
_journal_page_first 1332
_journal_paper_doi 10.1039/c2ce26791h
_journal_volume 15
_journal_year 2013
_chemical_formula_moiety '2(C9 H8 Cl2 N5), C6 H8 O4, 2(C4 H8 O)'
_chemical_formula_sum 'C32 H40 Cl4 N10 O6'
_chemical_formula_weight 802.54
_chemical_name_common 'Lamotrigine hemiadipate tetrahydrofuran solvate'
_chemical_name_systematic
;
3,5-diamino-6-(2,3-dichlorophenyl)-1,2,4-triazin-2-ium - adipate - tetrahydofuran solvate (2:1:2)
;
_space_group_IT_number 2
_symmetry_cell_setting triclinic
_symmetry_space_group_name_Hall '-P 1'
_symmetry_space_group_name_H-M 'P -1'
_atom_sites_solution_hydrogens geom
_atom_sites_solution_primary direct
_atom_sites_solution_secondary difmap
_audit_creation_method SHELXL-97
_cell_angle_alpha 107.0840(10)
_cell_angle_beta 114.3670(10)
_cell_angle_gamma 101.9840(10)
_cell_formula_units_Z 2
_cell_length_a 12.6839(2)
_cell_length_b 13.1519(2)
_cell_length_c 13.6466(2)
_cell_measurement_reflns_used 24102
_cell_measurement_temperature 180(2)
_cell_measurement_theta_max 27.10
_cell_measurement_theta_min 1.00
_cell_volume 1835.40(6)
_computing_cell_refinement 'HKL Scalepack (Otwinowski & Minor 1997)'
_computing_data_collection 'Collect (Nonius B.V. 1998)'
_computing_data_reduction
;
HKL Denzo and Scalepack (Otwinowski & Minor 1997)
;
_computing_molecular_graphics 'Ortep-3 for Windows (Farrugia, 1997)'
_computing_publication_material 'WinGX publication routines (Farrugia, 1999)'
_computing_structure_refinement 'SHELXL-97 (Sheldrick, 2008)'
_computing_structure_solution 'SHELXS-97 (Sheldrick, 1997)'
_diffrn_ambient_temperature 180(2)
_diffrn_measured_fraction_theta_full 0.993
_diffrn_measured_fraction_theta_max 0.993
_diffrn_measurement_device_type 'Nonius Kappa CCD'
_diffrn_measurement_method 'Thin slice \w and \f scans'
_diffrn_radiation_monochromator graphite
_diffrn_radiation_source 'fine-focus sealed tube'
_diffrn_radiation_type MoK\a
_diffrn_radiation_wavelength 0.71070
_diffrn_reflns_av_R_equivalents 0.0381
_diffrn_reflns_av_sigmaI/netI 0.0435
_diffrn_reflns_limit_h_max 15
_diffrn_reflns_limit_h_min -16
_diffrn_reflns_limit_k_max 16
_diffrn_reflns_limit_k_min -16
_diffrn_reflns_limit_l_max 17
_diffrn_reflns_limit_l_min -17
_diffrn_reflns_number 28408
_diffrn_reflns_theta_full 27.08
_diffrn_reflns_theta_max 27.08
_diffrn_reflns_theta_min 3.62
_exptl_absorpt_coefficient_mu 0.381
_exptl_absorpt_correction_T_max 0.976
_exptl_absorpt_correction_T_min 0.908
_exptl_absorpt_correction_type multi-scan
_exptl_crystal_colour colourless
_exptl_crystal_density_diffrn 1.452
_exptl_crystal_density_method 'not measured'
_exptl_crystal_description prism
_exptl_crystal_F_000 836
_exptl_crystal_size_max 0.18
_exptl_crystal_size_mid 0.18
_exptl_crystal_size_min 0.07
_refine_diff_density_max 1.035
_refine_diff_density_min -0.487
_refine_diff_density_rms 0.071
_refine_ls_extinction_method none
_refine_ls_goodness_of_fit_ref 1.097
_refine_ls_hydrogen_treatment constr
_refine_ls_matrix_type full
_refine_ls_number_parameters 535
_refine_ls_number_reflns 8026
_refine_ls_number_restraints 60
_refine_ls_restrained_S_all 1.105
_refine_ls_R_factor_all 0.0989
_refine_ls_R_factor_gt 0.0719
_refine_ls_shift/su_max 0.000
_refine_ls_shift/su_mean 0.000
_refine_ls_structure_factor_coef Fsqd
_refine_ls_weighting_details 'calc w=1/[\s^2^(Fo^2^)+(0.0500P)^2^+4.0347P] where P=(Fo^2^+2Fc^2^)/3'
_refine_ls_weighting_scheme calc
_refine_ls_wR_factor_gt 0.1678
_refine_ls_wR_factor_ref 0.1805
_reflns_number_gt 5962
_reflns_number_total 8026
_reflns_threshold_expression >2sigma(I)
_cod_data_source_file c2ce26791h.txt
_cod_data_source_block LMAD_thf
_cod_original_cell_volume 1835.40(5)
_cod_database_code 7209179

loop_
_symmetry_equiv_pos_as_xyz
'x, y, z'
'-x, -y, -z'

loop_
_atom_site_label
_atom_site_type_symbol
_atom_site_fract_x
_atom_site_fract_y
_atom_site_fract_z
_atom_site_U_iso_or_equiv
_atom_site_adp_type
_atom_site_occupancy
_atom_site_symmetry_multiplicity
_atom_site_calc_flag
_atom_site_refinement_flags
_atom_site_disorder_assembly
_atom_site_disorder_group
Cl11 Cl 0.18056(9) 0.38999(10) 0.02992(8) 0.0453(3) Uani 1 1 d . . .
Cl21 Cl 0.35683(10) 0.37068(10) -0.07495(9) 0.0516(3) Uani 1 1 d . . .
N11 N 0.3142(3) 0.5054(3) 0.3631(2) 0.0323(6) Uani 1 1 d . . .
N21 N 0.2410(3) 0.5160(3) 0.4120(2) 0.0322(6) Uani 1 1 d . . .
H21 H 0.2625 0.5821 0.4698 0.039 Uiso 1 1 calc R . .
C31 C 0.1350(3) 0.4273(3) 0.3745(3) 0.0297(7) Uani 1 1 d . . .
N31 N 0.0719(3) 0.4468(3) 0.4297(3) 0.0367(7) Uani 1 1 d . . .
H31A H 0.0034 0.3918 0.4090 0.044 Uiso 1 1 calc R . .
H31B H 0.0984 0.5148 0.4872 0.044 Uiso 1 1 calc R . .
N41 N 0.0959(3) 0.3248(2) 0.2873(2) 0.0300(6) Uani 1 1 d . . .
C51 C 0.1668(3) 0.3102(3) 0.2388(3) 0.0286(7) Uani 1 1 d . . .
N51 N 0.1359(3) 0.2101(2) 0.1561(3) 0.0347(7) Uani 1 1 d . . .
H51A H 0.0682 0.1524 0.1326 0.042 Uiso 1 1 calc R . .
H51B H 0.1826 0.2004 0.1239 0.042 Uiso 1 1 calc R . .
C61 C 0.2809(3) 0.4066(3) 0.2794(3) 0.0295(7) Uani 1 1 d . . .
C611 C 0.3634(3) 0.3956(3) 0.2275(3) 0.0305(7) Uani 1 1 d D . .
C621 C 0.3257(3) 0.3888(3) 0.1138(3) 0.0314(7) Uani 1 1 d D . .
C631 C 0.4056(3) 0.3825(3) 0.0678(3) 0.0357(8) Uani 1 1 d D . .
C641 C 0.5220(4) 0.3842(3) 0.1360(4) 0.0407(9) Uani 1 1 d D . .
H641 H 0.5768 0.3815 0.1052 0.049 Uiso 1 1 calc R . .
C651 C 0.5603(4) 0.3898(3) 0.2484(3) 0.0401(9) Uani 1 1 d D . .
H651 H 0.6407 0.3899 0.2941 0.048 Uiso 1 1 calc R . .
C661 C 0.4812(3) 0.3953(3) 0.2956(3) 0.0359(8) Uani 1 1 d D . .
H661 H 0.5072 0.3988 0.3730 0.043 Uiso 1 1 calc R . .
N12 N 0.1403(4) 0.8627(3) 0.1646(3) 0.0323(9) Uani 0.80 1 d PD A 1
N22 N 0.2180(5) 0.9554(4) 0.1712(4) 0.0320(8) Uani 0.80 1 d PD A 1
H22 H 0.1898 0.9757 0.1123 0.038 Uiso 0.80 1 calc PR A 1
C32 C 0.3359(5) 1.0185(4) 0.2623(4) 0.0238(8) Uani 0.80 1 d PD A 1
N42 N 0.3857(5) 0.9947(4) 0.3562(4) 0.0281(7) Uani 0.80 1 d PD A 1
C52 C 0.3120(5) 0.9030(4) 0.3534(4) 0.0293(9) Uani 0.80 1 d PD A 1
C62 C 0.1843(4) 0.8375(4) 0.2540(4) 0.0282(9) Uani 0.80 1 d PD A 1
N52 N 0.3577(5) 0.8756(4) 0.4436(4) 0.0343(9) Uani 0.80 1 d P A 1
H52A H 0.4345 0.9170 0.5034 0.041 Uiso 0.80 1 calc PR A 1
H52B H 0.3114 0.8160 0.4440 0.041 Uiso 0.80 1 calc PR A 1
N32 N 0.4032(9) 1.1043(6) 0.2528(8) 0.0276(12) Uani 0.80 1 d P A 1
H32A H 0.4816 1.1461 0.3089 0.033 Uiso 0.80 1 calc PR A 1
H32B H 0.3690 1.1188 0.1904 0.033 Uiso 0.80 1 calc PR A 1
C612 C 0.1038(4) 0.7331(4) 0.2472(4) 0.0316(9) Uani 0.80 1 d PD A 1
C622 C 0.0356(4) 0.7411(4) 0.3056(4) 0.0358(11) Uani 0.80 1 d PD A 1
C632 C -0.0451(6) 0.6415(5) 0.2921(6) 0.0489(11) Uani 0.80 1 d PD A 1
C642 C -0.0557(5) 0.5358(5) 0.2221(5) 0.0551(15) Uani 0.80 1 d PD A 1
H642 H -0.1117 0.4680 0.2119 0.066 Uiso 0.80 1 calc PR A 1
C652 C 0.0133(5) 0.5268(5) 0.1668(5) 0.0508(13) Uani 0.80 1 d PD A 1
H652 H 0.0087 0.4530 0.1239 0.061 Uiso 0.80 1 calc PR A 1
C662 C 0.0918(14) 0.6256(11) 0.1723(14) 0.073(5) Uani 0.80 1 d PD A 1
H662 H 0.1336 0.6197 0.1282 0.088 Uiso 0.80 1 calc PR A 1
Cl12 Cl 0.05143(15) 0.87395(13) 0.39328(13) 0.0490(4) Uani 0.80 1 d P A 1
Cl22 Cl -0.13528(14) 0.64747(17) 0.35730(14) 0.0714(5) Uani 0.80 1 d P A 1
C617 C 0.0888(12) 0.8042(11) 0.3079(12) 0.0316(9) Uani 0.20 1 d PGD B 2
C627 C 0.0356(15) 0.6853(11) 0.2632(13) 0.0358(11) Uani 0.20 1 d PG B 2
C637 C -0.0518(17) 0.6356(9) 0.2888(17) 0.0489(11) Uani 0.20 1 d PG B 2
C647 C -0.0860(14) 0.7047(13) 0.3593(15) 0.0551(15) Uani 0.20 1 d PG B 2
H647 H -0.1457 0.6707 0.3768 0.066 Uiso 0.20 1 calc PR B 2
C657 C -0.0328(14) 0.8235(12) 0.4040(13) 0.0508(13) Uani 0.20 1 d PG B 2
H657 H -0.0561 0.8708 0.4522 0.061 Uiso 0.20 1 calc PR B 2
C667 C 0.0546(15) 0.8733(9) 0.3784(15) 0.073(5) Uani 0.20 1 d PG B 2
H667 H 0.0909 0.9545 0.4089 0.088 Uiso 0.20 1 calc PR B 2
Cl17 Cl 0.0927(12) 0.6142(10) 0.1859(13) 0.045(2) Uani 0.20 1 d P B 2
Cl27 Cl -0.1135(8) 0.4891(8) 0.2278(12) 0.137(5) Uani 0.20 1 d P B 2
N17 N 0.1370(18) 0.8950(12) 0.1948(14) 0.0323(9) Uani 0.20 1 d PD B 2
N27 N 0.2061(15) 0.9589(12) 0.1620(13) 0.0320(8) Uani 0.20 1 d PD B 2
H27 H 0.1710 0.9691 0.0969 0.038 Uiso 0.20 1 calc PR B 2
C37 C 0.3347(15) 1.0059(12) 0.2389(13) 0.0238(8) Uani 0.20 1 d PRD B 2
N47 N 0.3855(15) 0.9866(12) 0.3402(13) 0.0281(7) Uani 0.20 1 d PRD B 2
C57 C 0.3077(15) 0.9202(12) 0.3647(13) 0.0293(9) Uani 0.20 1 d PRD B 2
C67 C 0.1791(15) 0.8732(12) 0.2878(13) 0.0282(9) Uani 0.20 1 d PRD B 2
N57 N 0.3505(15) 0.8951(12) 0.4556(13) 0.0343(9) Uani 0.20 1 d PRD B 2
H57A H 0.2984 0.8500 0.4661 0.041 Uiso 0.20 1 calc PR B 2
H57B H 0.4313 0.9231 0.5063 0.041 Uiso 0.20 1 calc PR B 2
N37 N 0.409(4) 1.081(3) 0.236(4) 0.0276(12) Uani 0.20 1 d PD B 2
H37A H 0.3808 1.1089 0.1835 0.033 Uiso 0.20 1 calc PR B 2
H37B H 0.4892 1.1076 0.2877 0.033 Uiso 0.20 1 calc PR B 2
O13 O 0.1039(2) 0.9643(2) 0.9656(2) 0.0392(6) Uani 1 1 d . . .
O23 O 0.2705(2) 1.1182(2) 1.0350(2) 0.0372(6) Uani 1 1 d . . .
O33 O 0.3094(2) 0.7369(2) 0.5608(2) 0.0343(6) Uani 1 1 d . . .
O43 O 0.1651(2) 0.6720(2) 0.6035(2) 0.0391(6) Uani 1 1 d . . .
C13 C 0.1680(3) 1.0419(3) 0.9524(3) 0.0285(7) Uani 1 1 d . . .
C23 C 0.1145(3) 1.0436(3) 0.8312(3) 0.0319(7) Uani 1 1 d . . .
H23A H 0.1097 1.1196 0.8395 0.038 Uiso 1 1 calc R . .
H23B H 0.0285 0.9848 0.7785 0.038 Uiso 1 1 calc R . .
C33 C 0.1935(4) 1.0200(3) 0.7740(3) 0.0354(8) Uani 1 1 d . . .
H33A H 0.1741 1.0486 0.7116 0.042 Uiso 1 1 calc R . .
H33B H 0.2829 1.0637 0.8351 0.042 Uiso 1 1 calc R . .
C43 C 0.1725(3) 0.8941(3) 0.7190(3) 0.0338(8) Uani 1 1 d . . .
H43A H 0.0867 0.8519 0.6495 0.041 Uiso 1 1 calc R . .
H43B H 0.1797 0.8622 0.7777 0.041 Uiso 1 1 calc R . .
C53 C 0.2655(3) 0.8752(3) 0.6794(3) 0.0345(8) Uani 1 1 d . . .
H53A H 0.2664 0.9176 0.6304 0.041 Uiso 1 1 calc R . .
H53B H 0.3498 0.9100 0.7510 0.041 Uiso 1 1 calc R . .
C63 C 0.2425(3) 0.7518(3) 0.6091(3) 0.0291(7) Uani 1 1 d . . .
O14 O 0.7685(15) 0.8380(14) 0.5382(16) 0.137(4) Uani 0.40 1 d PD C 1
C24 C 0.684(3) 0.831(2) 0.4235(17) 0.109(6) Uani 0.40 1 d PD C 1
H24A H 0.7195 0.8198 0.3709 0.130 Uiso 0.40 1 calc PR C 1
H24B H 0.6643 0.9009 0.4323 0.130 Uiso 0.40 1 calc PR C 1
C34 C 0.568(3) 0.727(2) 0.375(2) 0.075(4) Uani 0.40 1 d PD C 1
H34A H 0.4963 0.7490 0.3691 0.090 Uiso 0.40 1 calc PR C 1
H34B H 0.5445 0.6701 0.2958 0.090 Uiso 0.40 1 calc PR C 1
C44 C 0.611(3) 0.6813(12) 0.4673(17) 0.105(4) Uani 0.40 1 d PD C 1
H44A H 0.5386 0.6393 0.4704 0.126 Uiso 0.40 1 calc PR C 1
H44B H 0.6514 0.6280 0.4480 0.126 Uiso 0.40 1 calc PR C 1
C54 C 0.6982(11) 0.7784(11) 0.5797(11) 0.0564(19) Uani 0.40 1 d PD C 1
H54A H 0.7505 0.7560 0.6401 0.068 Uiso 0.40 1 calc PR C 1
H54B H 0.6566 0.8237 0.6108 0.068 Uiso 0.40 1 calc PR C 1
O18 O 0.7446(10) 0.8744(9) 0.4894(12) 0.137(4) Uani 0.60 1 d PD D 2
C28 C 0.6276(18) 0.8226(13) 0.3820(10) 0.109(6) Uani 0.60 1 d PD D 2
H28A H 0.6388 0.8226 0.3143 0.130 Uiso 0.60 1 calc PR D 2
H28B H 0.5719 0.8638 0.3880 0.130 Uiso 0.60 1 calc PR D 2
C38 C 0.5746(18) 0.7013(13) 0.3666(13) 0.075(4) Uani 0.60 1 d PD D 2
H38A H 0.4821 0.6707 0.3247 0.090 Uiso 0.60 1 calc PR D 2
H38B H 0.6025 0.6490 0.3236 0.090 Uiso 0.60 1 calc PR D 2
C48 C 0.6307(14) 0.7203(7) 0.4948(10) 0.105(4) Uani 0.60 1 d PD D 2
H48A H 0.5837 0.7517 0.5302 0.126 Uiso 0.60 1 calc PR D 2
H48B H 0.6312 0.6478 0.5024 0.126 Uiso 0.60 1 calc PR D 2
C58 C 0.7594(8) 0.8043(8) 0.5526(8) 0.0564(19) Uani 0.60 1 d PD D 2
H58A H 0.7925 0.8502 0.6382 0.068 Uiso 0.60 1 calc PR D 2
H58B H 0.8162 0.7655 0.5439 0.068 Uiso 0.60 1 calc PR D 2
C55 C 0.2461(10) 0.7240(10) 0.0263(9) 0.058(3) Uani 0.50 1 d PD E 1
H55C H 0.1761 0.7400 0.0335 0.069 Uiso 0.50 1 calc PR E 1
H55D H 0.2239 0.6399 -0.0066 0.069 Uiso 0.50 1 calc PR E 1
O15 O 0.3578(8) 0.7794(10) 0.1394(8) 0.098(3) Uani 0.50 1 d PD E 1
C25 C 0.4601(5) 0.8332(5) 0.1275(6) 0.0825(18) Uani 0.50 1 d PD E 1
H25A H 0.5035 0.7808 0.1139 0.099 Uiso 0.50 1 calc PR E 1
H25B H 0.5211 0.9046 0.2000 0.099 Uiso 0.50 1 calc PR E 1
C35 C 0.4011(8) 0.8600(5) 0.0203(6) 0.097(2) Uani 0.50 1 d PD E 1
H35C H 0.4005 0.9384 0.0452 0.117 Uiso 0.50 1 calc PR E 1
H35D H 0.4468 0.8530 -0.0236 0.117 Uiso 0.50 1 calc PR E 1
C45 C 0.2709(7) 0.7714(5) -0.0542(5) 0.0870(19) Uani 0.50 1 d PD E 1
H45A H 0.2633 0.7093 -0.1219 0.104 Uiso 0.50 1 calc PR E 1
H45B H 0.2103 0.8065 -0.0858 0.104 Uiso 0.50 1 calc PR E 1
O16 O 0.2817(8) 0.6785(8) -0.0188(10) 0.104(4) Uani 0.50 1 d P F 2
C26 C 0.3582(10) 0.7161(9) 0.0870(9) 0.049(2) Uani 0.50 1 d P F 2
H26A H 0.3980 0.6606 0.1013 0.059 Uiso 0.50 1 calc PR F 2
H26B H 0.3158 0.7268 0.1338 0.059 Uiso 0.50 1 calc PR F 2
C36 C 0.4601(5) 0.8332(5) 0.1275(6) 0.0825(18) Uani 0.50 1 d P F 2
H36A H 0.4735 0.8928 0.2004 0.099 Uiso 0.50 1 calc PR F 2
H36B H 0.5405 0.8257 0.1414 0.099 Uiso 0.50 1 calc PR F 2
C46 C 0.4011(8) 0.8600(5) 0.0203(6) 0.097(2) Uani 0.50 1 d P F 2
H46A H 0.4005 0.9384 0.0452 0.117 Uiso 0.50 1 calc PR F 2
H46B H 0.4468 0.8530 -0.0236 0.117 Uiso 0.50 1 calc PR F 2
C56 C 0.2709(7) 0.7714(5) -0.0542(5) 0.0870(19) Uani 0.50 1 d P F 2
H56A H 0.2121 0.8017 -0.0373 0.104 Uiso 0.50 1 calc PR F 2
H56B H 0.2420 0.7456 -0.1399 0.104 Uiso 0.50 1 calc PR F 2

loop_
_atom_site_aniso_label
_atom_site_aniso_U_11
_atom_site_aniso_U_22
_atom_site_aniso_U_33
_atom_site_aniso_U_23
_atom_site_aniso_U_13
_atom_site_aniso_U_12
Cl11 0.0373(5) 0.0660(7) 0.0383(5) 0.0265(5) 0.0189(4) 0.0244(5)
Cl21 0.0576(6) 0.0693(7) 0.0392(5) 0.0276(5) 0.0314(5) 0.0231(5)
N11 0.0294(15) 0.0348(16) 0.0304(15) 0.0095(13) 0.0186(12) 0.0071(12)
N21 0.0311(15) 0.0310(15) 0.0301(14) 0.0050(12) 0.0200(12) 0.0060(12)
C31 0.0294(17) 0.0320(18) 0.0307(17) 0.0142(15) 0.0175(14) 0.0111(14)
N31 0.0380(16) 0.0326(16) 0.0427(17) 0.0098(14) 0.0295(15) 0.0087(13)
N41 0.0285(14) 0.0294(15) 0.0309(14) 0.0102(12) 0.0174(12) 0.0075(12)
C51 0.0271(16) 0.0307(18) 0.0249(16) 0.0099(14) 0.0132(13) 0.0084(14)
N51 0.0338(16) 0.0290(15) 0.0330(15) 0.0043(13) 0.0201(13) 0.0030(12)
C61 0.0257(16) 0.0303(18) 0.0262(16) 0.0073(14) 0.0136(14) 0.0052(14)
C611 0.0336(18) 0.0264(17) 0.0309(17) 0.0101(14) 0.0190(15) 0.0081(14)
C621 0.0277(17) 0.0295(18) 0.0310(17) 0.0098(14) 0.0133(14) 0.0077(14)
C631 0.042(2) 0.0340(19) 0.0331(18) 0.0135(16) 0.0221(16) 0.0126(16)
C641 0.043(2) 0.043(2) 0.050(2) 0.0218(19) 0.0320(19) 0.0181(18)
C651 0.0332(19) 0.048(2) 0.047(2) 0.0238(19) 0.0232(17) 0.0176(17)
C661 0.0272(17) 0.0331(19) 0.043(2) 0.0114(16) 0.0183(16) 0.0104(15)
N12 0.0296(16) 0.031(2) 0.025(2) 0.0094(19) 0.0097(17) 0.0027(18)
N22 0.0278(17) 0.0368(17) 0.0243(15) 0.0177(13) 0.0074(13) 0.0049(13)
C32 0.0296(17) 0.0259(19) 0.015(2) 0.0044(16) 0.0141(16) 0.0085(15)
N42 0.0279(14) 0.0295(16) 0.0229(17) 0.0112(14) 0.0119(13) 0.0057(12)
C52 0.0255(17) 0.030(2) 0.0288(19) 0.0115(17) 0.0134(15) 0.0074(16)
C62 0.0259(18) 0.031(3) 0.022(2) 0.009(2) 0.0114(17) 0.0049(18)
N52 0.0247(15) 0.038(2) 0.0328(18) 0.0197(17) 0.0088(13) 0.0042(15)
N32 0.0292(18) 0.025(4) 0.026(3) 0.011(3) 0.0132(18) 0.008(2)
C612 0.0248(19) 0.034(2) 0.028(2) 0.0159(19) 0.0069(16) 0.0059(18)
C622 0.031(2) 0.045(3) 0.027(2) 0.019(2) 0.0104(19) 0.011(2)
C632 0.031(2) 0.065(3) 0.045(2) 0.035(2) 0.0116(18) 0.007(2)
C642 0.033(3) 0.055(4) 0.058(3) 0.038(3) 0.008(2) -0.006(3)
C652 0.045(3) 0.040(3) 0.049(3) 0.018(2) 0.012(2) 0.008(2)
C662 0.051(6) 0.052(7) 0.069(7) 0.037(5) -0.007(4) 0.000(5)
Cl12 0.0565(8) 0.0594(9) 0.0402(7) 0.0234(6) 0.0291(6) 0.0255(7)
Cl22 0.0463(8) 0.1165(14) 0.0610(9) 0.0536(10) 0.0320(7) 0.0150(8)
C617 0.0248(19) 0.034(2) 0.028(2) 0.0159(19) 0.0069(16) 0.0059(18)
C627 0.031(2) 0.045(3) 0.027(2) 0.019(2) 0.0104(19) 0.011(2)
C637 0.031(2) 0.065(3) 0.045(2) 0.035(2) 0.0116(18) 0.007(2)
C647 0.033(3) 0.055(4) 0.058(3) 0.038(3) 0.008(2) -0.006(3)
C657 0.045(3) 0.040(3) 0.049(3) 0.018(2) 0.012(2) 0.008(2)
C667 0.051(6) 0.052(7) 0.069(7) 0.037(5) -0.007(4) 0.000(5)
Cl17 0.039(5) 0.039(5) 0.050(4) 0.012(4) 0.019(4) 0.019(4)
Cl27 0.060(5) 0.082(6) 0.214(12) 0.103(8) 0.009(6) -0.002(4)
N17 0.0296(16) 0.031(2) 0.025(2) 0.0094(19) 0.0097(17) 0.0027(18)
N27 0.0278(17) 0.0368(17) 0.0243(15) 0.0177(13) 0.0074(13) 0.0049(13)
C37 0.0296(17) 0.0259(19) 0.015(2) 0.0044(16) 0.0141(16) 0.0085(15)
N47 0.0279(14) 0.0295(16) 0.0229(17) 0.0112(14) 0.0119(13) 0.0057(12)
C57 0.0255(17) 0.030(2) 0.0288(19) 0.0115(17) 0.0134(15) 0.0074(16)
C67 0.0259(18) 0.031(3) 0.022(2) 0.009(2) 0.0114(17) 0.0049(18)
N57 0.0247(15) 0.038(2) 0.0328(18) 0.0197(17) 0.0088(13) 0.0042(15)
N37 0.0292(18) 0.025(4) 0.026(3) 0.011(3) 0.0132(18) 0.008(2)
O13 0.0354(13) 0.0409(15) 0.0277(12) 0.0161(11) 0.0098(11) 0.0009(11)
O23 0.0370(14) 0.0330(14) 0.0300(13) 0.0120(11) 0.0130(11) 0.0030(11)
O33 0.0416(14) 0.0323(13) 0.0368(13) 0.0138(11) 0.0278(12) 0.0125(11)
O43 0.0411(14) 0.0308(13) 0.0474(15) 0.0105(12) 0.0309(13) 0.0080(11)
C13 0.0323(17) 0.0277(17) 0.0273(16) 0.0096(14) 0.0177(14) 0.0118(14)
C23 0.0402(19) 0.0350(19) 0.0285(17) 0.0153(15) 0.0206(15) 0.0192(16)
C33 0.044(2) 0.035(2) 0.0340(18) 0.0167(16) 0.0251(17) 0.0147(16)
C43 0.0381(19) 0.0339(19) 0.0351(18) 0.0143(15) 0.0237(16) 0.0135(16)
C53 0.0369(19) 0.0321(19) 0.0359(19) 0.0113(15) 0.0230(16) 0.0100(15)
C63 0.0273(16) 0.0327(18) 0.0247(16) 0.0113(14) 0.0126(13) 0.0097(14)
O14 0.133(7) 0.091(7) 0.177(10) 0.089(6) 0.063(7) 0.016(5)
C24 0.192(18) 0.060(5) 0.037(8) 0.023(7) 0.035(9) 0.024(9)
C34 0.090(5) 0.049(8) 0.061(4) 0.024(5) 0.019(3) 0.022(5)
C44 0.191(10) 0.011(6) 0.046(7) -0.003(6) 0.039(7) -0.015(7)
C54 0.052(4) 0.062(5) 0.047(4) 0.024(3) 0.017(3) 0.025(4)
O18 0.133(7) 0.091(7) 0.177(10) 0.089(6) 0.063(7) 0.016(5)
C28 0.192(18) 0.060(5) 0.037(8) 0.023(7) 0.035(9) 0.024(9)
C38 0.090(5) 0.049(8) 0.061(4) 0.024(5) 0.019(3) 0.022(5)
C48 0.191(10) 0.011(6) 0.046(7) -0.003(6) 0.039(7) -0.015(7)
C58 0.052(4) 0.062(5) 0.047(4) 0.024(3) 0.017(3) 0.025(4)
C55 0.064(7) 0.060(7) 0.053(6) 0.027(5) 0.032(5) 0.019(5)
O15 0.074(6) 0.107(8) 0.090(7) 0.049(6) 0.032(5) 0.004(6)
C25 0.054(3) 0.062(3) 0.113(5) 0.023(3) 0.040(3) 0.015(3)
C35 0.167(7) 0.046(3) 0.114(5) 0.032(3) 0.104(5) 0.035(4)
C45 0.119(5) 0.068(4) 0.077(4) 0.041(3) 0.043(4) 0.039(4)
O16 0.055(5) 0.073(6) 0.121(9) 0.051(6) -0.001(5) -0.008(4)
C26 0.057(6) 0.052(6) 0.044(5) 0.016(5) 0.031(5) 0.026(5)
C36 0.054(3) 0.062(3) 0.113(5) 0.023(3) 0.040(3) 0.015(3)
C46 0.167(7) 0.046(3) 0.114(5) 0.032(3) 0.104(5) 0.035(4)
C56 0.119(5) 0.068(4) 0.077(4) 0.041(3) 0.043(4) 0.039(4)

loop_
_atom_type_symbol
_atom_type_description
_atom_type_scat_dispersion_real
_atom_type_scat_dispersion_imag
_atom_type_scat_source
C C 0.0033 0.0016 'International Tables Vol C Tables 4.2.6.8 and 6.1.1.4'
H H 0.0000 0.0000 'International Tables Vol C Tables 4.2.6.8 and 6.1.1.4'
N N 0.0061 0.0033 'International Tables Vol C Tables 4.2.6.8 and 6.1.1.4'
Cl Cl 0.1484 0.1585 'International Tables Vol C Tables 4.2.6.8 and 6.1.1.4'
O O 0.0106 0.0060 'International Tables Vol C Tables 4.2.6.8 and 6.1.1.4'

loop_
_geom_angle_atom_site_label_1
_geom_angle_atom_site_label_2
_geom_angle_atom_site_label_3
_geom_angle
C61 N11 N21 117.5(3)
N11 N21 C31 122.1(3)
N11 N21 H21 119.0
C31 N21 H21 119.0
N31 C31 N41 120.5(3)
N31 C31 N21 116.9(3)
N41 C31 N21 122.6(3)
C31 N31 H31A 120.0
C31 N31 H31B 120.0
H31A N31 H31B 120.0
C31 N41 C51 117.1(3)
N51 C51 N41 119.9(3)
N51 C51 C61 120.1(3)
N41 C51 C61 120.0(3)
C51 N51 H51A 120.0
C51 N51 H51B 120.0
H51A N51 H51B 120.0
N11 C61 C51 120.7(3)
N11 C61 C611 116.9(3)
C51 C61 C611 122.4(3)
C621 C611 C661 119.8(3)
C621 C611 C61 120.8(3)
C661 C611 C61 119.4(3)
C611 C621 C631 120.2(3)
C611 C621 Cl11 119.8(3)
C631 C621 Cl11 119.9(3)
C641 C631 C621 119.7(3)
C641 C631 Cl21 120.3(3)
C621 C631 Cl21 120.0(3)
C631 C641 C651 120.8(3)
C631 C641 H641 119.6
C651 C641 H641 119.6
C641 C651 C661 120.3(4)
C641 C651 H651 119.9
C661 C651 H651 119.9
C611 C661 C651 119.1(3)
C611 C661 H661 120.4
C651 C661 H661 120.4
C62 N12 N22 115.9(4)
C32 N22 N12 124.1(4)
C32 N22 H22 118.0
N12 N22 H22 118.0
N42 C32 N32 121.1(5)
N42 C32 N22 122.0(4)
N32 C32 N22 116.8(5)
C32 N42 C52 116.1(3)
N52 C52 N42 118.2(4)
N52 C52 C62 121.4(4)
N42 C52 C62 120.4(4)
N12 C62 C52 121.5(4)
N12 C62 C612 117.4(4)
C52 C62 C612 121.0(4)
C52 N52 H52A 120.0
C52 N52 H52B 120.0
H52A N52 H52B 120.0
C32 N32 H32A 120.0
C32 N32 H32B 120.0
H32A N32 H32B 120.0
C622 C612 C662 121.6(7)
C622 C612 C62 121.0(4)
C662 C612 C62 117.3(7)
C632 C622 C612 119.9(5)
C632 C622 Cl12 120.4(4)
C612 C622 Cl12 119.7(4)
C642 C632 C622 119.5(6)
C642 C632 Cl22 119.1(4)
C622 C632 Cl22 121.4(5)
C652 C642 C632 121.1(5)
C652 C642 H642 119.4
C632 C642 H642 119.4
C642 C652 C662 121.5(7)
C642 C652 H652 119.2
C662 C652 H652 119.2
C612 C662 C652 116.1(11)
C612 C662 H662 122.0
C652 C662 H662 122.0
C627 C617 C667 120.0
C627 C617 C67 128.4(10)
C667 C617 C67 111.6(10)
C637 C627 C617 120.0
C637 C627 Cl17 125.8(10)
C617 C627 Cl17 114.1(10)
C647 C637 C627 120.0
C647 C637 Cl27 123.5(10)
C627 C637 Cl27 116.4(10)
C637 C647 C657 120.0
C637 C647 H647 120.0
C657 C647 H647 120.0
C667 C657 C647 120.0
C667 C657 H657 120.0
C647 C657 H657 120.0
C657 C667 C617 120.0
C657 C667 H667 120.0
C617 C667 H667 120.0
C67 N17 N27 127.4(13)
N17 N27 C37 115.5(7)
N17 N27 H27 122.3
C37 N27 H27 122.3
N37 C37 N27 124(2)
N37 C37 N47 114(2)
N27 C37 N47 120.0
C37 N47 C57 120.0
N57 C57 C67 117.3
N57 C57 N47 122.7
C67 C57 N47 120.0
N17 C67 C57 117.2(7)
N17 C67 C617 118.9(12)
C57 C67 C617 123.9(8)
C57 N57 H57A 120.0
C57 N57 H57B 120.0
H57A N57 H57B 120.0
C37 N37 H37A 120.0
C37 N37 H37B 120.0
H37A N37 H37B 120.0
O23 C13 O13 123.2(3)
O23 C13 C23 118.7(3)
O13 C13 C23 118.1(3)
C13 C23 C33 112.2(3)
C13 C23 H23A 109.2
C33 C23 H23A 109.2
C13 C23 H23B 109.2
C33 C23 H23B 109.2
H23A C23 H23B 107.9
C43 C33 C23 113.8(3)
C43 C33 H33A 108.8
C23 C33 H33A 108.8
C43 C33 H33B 108.8
C23 C33 H33B 108.8
H33A C33 H33B 107.7
C33 C43 C53 112.5(3)
C33 C43 H43A 109.1
C53 C43 H43A 109.1
C33 C43 H43B 109.1
C53 C43 H43B 109.1
H43A C43 H43B 107.8
C63 C53 C43 116.6(3)
C63 C53 H53A 108.1
C43 C53 H53A 108.1
C63 C53 H53B 108.1
C43 C53 H53B 108.1
H53A C53 H53B 107.3
O43 C63 O33 123.6(3)
O43 C63 C53 120.0(3)
O33 C63 C53 116.3(3)
C24 O14 C54 109.8(13)
O14 C24 C34 103.9(12)
O14 C24 H24A 111.0
C34 C24 H24A 111.0
O14 C24 H24B 111.0
C34 C24 H24B 111.0
H24A C24 H24B 109.0
C44 C34 C24 101.6(13)
C44 C34 H34A 111.5
C24 C34 H34A 111.5
C44 C34 H34B 111.5
C24 C34 H34B 111.5
H34A C34 H34B 109.3
C54 C44 C34 107.2(13)
C54 C44 H44A 110.3
C34 C44 H44A 110.3
C54 C44 H44B 110.3
C34 C44 H44B 110.3
H44A C44 H44B 108.5
C44 C54 O14 97.1(12)
C44 C54 H54A 112.3
O14 C54 H54A 112.3
C44 C54 H54B 112.3
O14 C54 H54B 112.3
H54A C54 H54B 109.9
C28 O18 C58 111.9(8)
O18 C28 C38 104.7(10)
O18 C28 H28A 110.8
C38 C28 H28A 110.8
O18 C28 H28B 110.8
C38 C28 H28B 110.8
H28A C28 H28B 108.9
C48 C38 C28 100.3(9)
C48 C38 H38A 111.7
C28 C38 H38A 111.7
C48 C38 H38B 111.7
C28 C38 H38B 111.7
H38A C38 H38B 109.5
C58 C48 C38 103.9(10)
C58 C48 H48A 111.0
C38 C48 H48A 111.0
C58 C48 H48B 111.0
C38 C48 H48B 111.0
H48A C48 H48B 109.0
O18 C58 C48 102.9(8)
O18 C58 H58A 111.2
C48 C58 H58A 111.2
O18 C58 H58B 111.2
C48 C58 H58B 111.2
H58A C58 H58B 109.1
O15 C55 C45 107.0(7)
O15 C55 H55C 110.3
C45 C55 H55C 110.3
O15 C55 H55D 110.3
C45 C55 H55D 110.3
H55C C55 H55D 108.6
C55 O15 C25 109.4(8)
O15 C25 C35 105.4(6)
O15 C25 H25A 110.7
C35 C25 H25A 110.7
O15 C25 H25B 110.7
C35 C25 H25B 110.7
H25A C25 H25B 108.8
C45 C35 C25 103.8(4)
C45 C35 H35C 111.0
C25 C35 H35C 111.0
C45 C35 H35D 111.0
C25 C35 H35D 111.0
H35C C35 H35D 109.0
C35 C45 C55 106.5(6)
C35 C45 H45A 110.4
C55 C45 H45A 110.4
C35 C45 H45B 110.4
C55 C45 H45B 110.4
H45A C45 H45B 108.6
O16 C26 H26A 109.7
O16 C26 H26B 109.7
H26A C26 H26B 108.2

loop_
_geom_bond_atom_site_label_1
_geom_bond_atom_site_label_2
_geom_bond_distance
Cl11 C621 1.728(3)
Cl21 C631 1.729(4)
N11 C61 1.294(4)
N11 N21 1.356(4)
N21 C31 1.363(4)
N21 H21 0.8800
C31 N31 1.320(4)
C31 N41 1.332(4)
N31 H31A 0.8800
N31 H31B 0.8800
N41 C51 1.332(4)
C51 N51 1.307(4)
C51 C61 1.473(5)
N51 H51A 0.8800
N51 H51B 0.8800
C61 C611 1.493(4)
C611 C621 1.390(5)
C611 C661 1.398(5)
C621 C631 1.399(5)
C631 C641 1.373(5)
C641 C651 1.378(5)
C641 H641 0.9500
C651 C661 1.402(5)
C651 H651 0.9500
C661 H661 0.9500
N12 C62 1.290(5)
N12 N22 1.352(5)
N22 C32 1.348(5)
N22 H22 0.8800
C32 N42 1.337(5)
C32 N32 1.340(11)
N42 C52 1.344(5)
C52 N52 1.319(5)
C52 C62 1.458(6)
C62 C612 1.484(6)
N52 H52A 0.8800
N52 H52B 0.8800
N32 H32A 0.8800
N32 H32B 0.8800
C612 C622 1.398(6)
C612 C662 1.414(13)
C622 C632 1.393(7)
C622 Cl12 1.719(5)
C632 C642 1.378(8)
C632 Cl22 1.716(6)
C642 C652 1.374(8)
C642 H642 0.9500
C652 C662 1.424(14)
C652 H652 0.9500
C662 H662 0.9500
C617 C627 1.3900
C617 C667 1.3900
C617 C67 1.479(19)
C627 C637 1.3900
C627 Cl17 1.686(15)
C637 C647 1.3900
C637 Cl27 1.706(14)
C647 C657 1.3900
C647 H647 0.9500
C657 C667 1.3900
C657 H657 0.9500
C667 H667 0.9500
N17 C67 1.303(14)
N17 N27 1.383(14)
N27 C37 1.3900
N27 H27 0.8800
C37 N37 1.23(5)
C37 N47 1.3900
N47 C57 1.3900
C57 N57 1.3048
C57 C67 1.3900
N57 H57A 0.8800
N57 H57B 0.8800
N37 H37A 0.8800
N37 H37B 0.8800
O13 C13 1.272(4)
O23 C13 1.246(4)
O33 C63 1.283(4)
O43 C63 1.239(4)
C13 C23 1.516(4)
C23 C33 1.531(5)
C23 H23A 0.9900
C23 H23B 0.9900
C33 C43 1.515(5)
C33 H33A 0.9900
C33 H33B 0.9900
C43 C53 1.521(5)
C43 H43A 0.9900
C43 H43B 0.9900
C53 C63 1.516(5)
C53 H53A 0.9900
C53 H53B 0.9900
O14 C24 1.447(16)
O14 C54 1.454(15)
C24 C34 1.513(16)
C24 H24A 0.9900
C24 H24B 0.9900
C34 C44 1.503(15)
C34 H34A 0.9900
C34 H34B 0.9900
C44 C54 1.439(13)
C44 H44A 0.9900
C44 H44B 0.9900
C54 H54A 0.9900
C54 H54B 0.9900
O18 C28 1.419(13)
O18 C58 1.426(11)
C28 C38 1.511(13)
C28 H28A 0.9900
C28 H28B 0.9900
C38 C48 1.507(12)
C38 H38A 0.9900
C38 H38B 0.9900
C48 C58 1.478(13)
C48 H48A 0.9900
C48 H48B 0.9900
C58 H58A 0.9900
C58 H58B 0.9900
C55 O15 1.424(12)
C55 C45 1.516(10)
C55 H55C 0.9900
C55 H55D 0.9900
O15 C25 1.439(9)
C25 C35 1.527(9)
C25 H25A 0.9900
C25 H25B 0.9900
C35 C45 1.496(9)
C35 H35C 0.9900
C35 H35D 0.9900
C45 H45A 0.9900
C45 H45B 0.9900
O16 C26 1.223(14)
C26 H26A 0.9900
C26 H26B 0.9900

loop_
_geom_hbond_atom_site_label_D
_geom_hbond_atom_site_label_H
_geom_hbond_atom_site_label_A
_geom_hbond_distance_DH
_geom_hbond_distance_HA
_geom_hbond_distance_DA
_geom_hbond_angle_DHA
_geom_hbond_site_symmetry_A
N21 H21 O33 0.88 1.86 2.712(4) 163.8 .
N31 H31A O43 0.88 2.04 2.863(4) 154.6 2_566
N31 H31B O43 0.88 1.93 2.810(4) 172.9 .
N51 H51A O13 0.88 1.98 2.822(4) 161.0 2_566
N51 H51B O23 0.88 2.17 3.020(4) 160.9 1_544
N22 H22 O13 0.88 1.78 2.626(5) 160.0 1_554
N22 H22 O23 0.88 2.63 3.354(5) 140.0 1_554
N32 H32A O33 0.88 2.32 3.192(10) 172.9 2_676
N32 H32B O23 0.88 1.96 2.832(10) 168.4 1_554
N52 H52A N42 0.88 2.05 2.930(9) 176.8 2_676
N52 H52B O33 0.88 2.15 2.884(5) 140.7 .

loop_
_geom_torsion_atom_site_label_1
_geom_torsion_atom_site_label_2
_geom_torsion_atom_site_label_3
_geom_torsion_atom_site_label_4
_geom_torsion
C61 N11 N21 C31 -0.9(5)
N11 N21 C31 N31 179.0(3)
N11 N21 C31 N41 -0.3(5)
N31 C31 N41 C51 -177.6(3)
N21 C31 N41 C51 1.7(5)
C31 N41 C51 N51 177.3(3)
C31 N41 C51 C61 -1.9(5)
N21 N11 C61 C51 0.6(5)
N21 N11 C61 C611 -179.1(3)
N51 C51 C61 N11 -178.4(3)
N41 C51 C61 N11 0.8(5)
N51 C51 C61 C611 1.3(5)
N41 C51 C61 C611 -179.5(3)
N11 C61 C611 C621 -107.8(4)
C51 C61 C611 C621 72.5(5)
N11 C61 C611 C661 70.6(4)
C51 C61 C611 C661 -109.1(4)
C661 C611 C621 C631 -0.5(5)
C61 C611 C621 C631 177.8(3)
C661 C611 C621 Cl11 -179.6(3)
C61 C611 C621 Cl11 -1.3(5)
C611 C621 C631 C641 -0.6(5)
Cl11 C621 C631 C641 178.5(3)
C611 C621 C631 Cl21 178.5(3)
Cl11 C621 C631 Cl21 -2.4(4)
C621 C631 C641 C651 1.2(6)
Cl21 C631 C641 C651 -177.9(3)
C631 C641 C651 C661 -0.8(6)
C621 C611 C661 C651 1.0(5)
C61 C611 C661 C651 -177.4(3)
C641 C651 C661 C611 -0.3(6)
C62 N12 N22 C32 1.5(7)
N12 N22 C32 N42 -0.9(7)
N12 N22 C32 N32 176.7(5)
N32 C32 N42 C52 -176.5(4)
N22 C32 N42 C52 1.0(6)
C32 N42 C52 N52 179.3(4)
C32 N42 C52 C62 -1.7(6)
N22 N12 C62 C52 -2.3(6)
N22 N12 C62 C612 -177.2(4)
N52 C52 C62 N12 -178.6(4)
N42 C52 C62 N12 2.5(7)
N52 C52 C62 C612 -3.9(7)
N42 C52 C62 C612 177.3(4)
N12 C62 C612 C622 -100.4(5)
C52 C62 C612 C622 84.7(6)
N12 C62 C612 C662 74.9(9)
C52 C62 C612 C662 -100.0(9)
C662 C612 C622 C632 1.1(10)
C62 C612 C622 C632 176.1(5)
C662 C612 C622 Cl12 -178.7(8)
C62 C612 C622 Cl12 -3.6(6)
C612 C622 C632 C642 0.8(8)
Cl12 C622 C632 C642 -179.5(5)
C612 C622 C632 Cl22 -177.4(4)
Cl12 C622 C632 Cl22 2.4(7)
C622 C632 C642 C652 1.0(9)
Cl22 C632 C642 C652 179.1(4)
C632 C642 C652 C662 -4.6(11)
C622 C612 C662 C652 -4.3(16)
C62 C612 C662 C652 -179.6(8)
C642 C652 C662 C612 6.1(16)
C667 C617 C627 C637 0.0
C67 C617 C627 C637 -177.7(15)
C667 C617 C627 Cl17 -176.8(13)
C67 C617 C627 Cl17 5.5(19)
C617 C627 C637 C647 0.0
Cl17 C627 C637 C647 176.4(14)
C617 C627 C637 Cl27 179.0(16)
Cl17 C627 C637 Cl27 -4.7(13)
C627 C637 C647 C657 0.0
Cl27 C637 C647 C657 -178.9(17)
C637 C647 C657 C667 0.0
C647 C657 C667 C617 0.0
C627 C617 C667 C657 0.0
C67 C617 C667 C657 178.0(13)
C67 N17 N27 C37 -1.0(9)
N17 N27 C37 N37 -166.2(16)
N17 N27 C37 N47 0.4(4)
N37 C37 N47 C57 167.9(14)
N27 C37 N47 C57 0.0
C37 N47 C57 N57 176.9
C37 N47 C57 C67 0.0
N27 N17 C67 C57 1.0(9)
N27 N17 C67 C617 179.0(4)
N57 C57 C67 N17 -177.5(4)
N47 C57 C67 N17 -0.5(4)
N57 C57 C67 C617 4.6(9)
N47 C57 C67 C617 -178.4(9)
C627 C617 C67 N17 86.4(16)
C667 C617 C67 N17 -91.5(10)
C627 C617 C67 C57 -95.8(13)
C667 C617 C67 C57 86.4(9)
O23 C13 C23 C33 66.6(4)
O13 C13 C23 C33 -115.6(4)
C13 C23 C33 C43 78.5(4)
C23 C33 C43 C53 -171.5(3)
C33 C43 C53 C63 -172.4(3)
C43 C53 C63 O43 -12.0(5)
C43 C53 C63 O33 169.9(3)
C54 O14 C24 C34 -22(3)
O14 C24 C34 C44 -6(4)
C24 C34 C44 C54 32(4)
C34 C44 C54 O14 -44(3)
C24 O14 C54 C44 41(2)
C58 O18 C28 C38 -10(2)
O18 C28 C38 C48 31(2)
C28 C38 C48 C58 -40.2(19)
C28 O18 C58 C48 -15.2(17)
C38 C48 C58 O18 34.6(15)
C45 C55 O15 C25 -15.8(13)
C55 O15 C25 C35 27.1(11)
O15 C25 C35 C45 -27.1(8)
C25 C35 C45 C55 17.7(8)
O15 C55 C45 C35 -2.1(11)
